data_4327424
loop_
_publ_author_name
'Tara J. Burchell'
'Dana J. Eisler'
'Richard J. Puddephatt'

_publ_section_title
;
 Self-Assembly Using Dynamic Coordination Chemistry and Hydrogen Bonding:
 Mercury(II) Macrocycles, Polymers and Sheets
;
_journal_name_full 'Inorganic Chemistry'
_journal_page_first 5550
_journal_page_last 5557
_journal_paper_doi 10.1021/ic049500+
_journal_volume 43
_journal_year 2004
_chemical_formula_sum 'C44 H44 Br4 Hg2 N8 O6'
_chemical_formula_weight 1501.69
_chemical_name_systematic
; 
 ? 
;
_space_group_IT_number 2
_symmetry_cell_setting triclinic
_symmetry_space_group_name_Hall '-P 1'
_symmetry_space_group_name_H-M 'P -1'
_atom_sites_solution_hydrogens geom
_atom_sites_solution_primary direct
_atom_sites_solution_secondary difmap
_audit_creation_method SHELXL-97
_cell_angle_alpha 104.566(2)
_cell_angle_beta 103.513(2)
_cell_angle_gamma 111.298(3)
_cell_formula_units_Z 1
_cell_length_a 9.3850(4)
_cell_length_b 12.2421(6)
_cell_length_c 12.9873(8)
_cell_measurement_temperature 150(2)
_cell_volume 1255.11(12)
_computing_cell_refinement 'Nonius DENZO'
_computing_data_collection 'Nonius COLLECT'
_computing_data_reduction 'Nonius DENZO'
_computing_molecular_graphics 'Bruker SHELXTL'
_computing_publication_material 'Bruker SHELXTL'
_computing_structure_refinement 'SHELXL-97 (Sheldrick, 1997)'
_computing_structure_solution 'SHELXS-97 (Sheldrick, 1990)'
_diffrn_ambient_temperature 150(2)
_diffrn_measured_fraction_theta_full 0.991
_diffrn_measured_fraction_theta_max 0.991
_diffrn_measurement_device_type 'Nonius Kappa CCD'
_diffrn_measurement_method 'phi\omega scans'
_diffrn_radiation_monochromator graphite
_diffrn_radiation_source 'fine-focus sealed tube'
_diffrn_radiation_type MoK\a
_diffrn_radiation_wavelength 0.71073
_diffrn_reflns_av_R_equivalents 0.056
_diffrn_reflns_av_sigmaI/netI 0.0746
_diffrn_reflns_limit_h_max 12
_diffrn_reflns_limit_h_min -12
_diffrn_reflns_limit_k_max 15
_diffrn_reflns_limit_k_min -15
_diffrn_reflns_limit_l_max 16
_diffrn_reflns_limit_l_min -16
_diffrn_reflns_number 12383
_diffrn_reflns_theta_full 27.50
_diffrn_reflns_theta_max 27.50
_diffrn_reflns_theta_min 2.83
_exptl_absorpt_coefficient_mu 9.345
_exptl_absorpt_correction_T_max 0.6523
_exptl_absorpt_correction_T_min 0.3763
_exptl_absorpt_correction_type integration
_exptl_crystal_colour colourless
_exptl_crystal_density_diffrn 1.987
_exptl_crystal_description block
_exptl_crystal_F_000 712
_exptl_crystal_size_max 0.13
_exptl_crystal_size_mid 0.13
_exptl_crystal_size_min 0.05
_refine_diff_density_max 1.325
_refine_diff_density_min -1.308
_refine_diff_density_rms 0.160
_refine_ls_extinction_method none
_refine_ls_goodness_of_fit_ref 1.025
_refine_ls_hydrogen_treatment mixed
_refine_ls_matrix_type full
_refine_ls_number_parameters 284
_refine_ls_number_reflns 5707
_refine_ls_number_restraints 14
_refine_ls_restrained_S_all 1.025
_refine_ls_R_factor_all 0.0819
_refine_ls_R_factor_gt 0.0461
_refine_ls_shift/su_max 0.001
_refine_ls_shift/su_mean 0.000
_refine_ls_structure_factor_coef Fsqd
_refine_ls_weighting_details 'calc w=1/[\s^2^(Fo^2^)+(0.0505P)^2^+0.3950P] where P=(Fo^2^+2Fc^2^)/3'
_refine_ls_weighting_scheme calc
_refine_ls_wR_factor_gt 0.0998
_refine_ls_wR_factor_ref 0.1134
_reflns_number_gt 3959
_reflns_number_total 5707
_reflns_threshold_expression >2sigma(I)
_cod_data_source_file ic0495002Bsi20040416_110705_3.cif
_cod_data_source_block 4b
_cod_original_cell_volume 1255.11(11)
_cod_database_code 4327424

loop_
_symmetry_equiv_pos_as_xyz
'x, y, z'
'-x, -y, -z'

loop_
_atom_site_label
_atom_site_type_symbol
_atom_site_fract_x
_atom_site_fract_y
_atom_site_fract_z
_atom_site_U_iso_or_equiv
_atom_site_adp_type
_atom_site_occupancy
_atom_site_symmetry_multiplicity
_atom_site_calc_flag
_atom_site_refinement_flags
_atom_site_disorder_assembly
_atom_site_disorder_group
Hg1 Hg 0.96802(3) 0.32015(2) -0.95703(2) 0.04719(12) Uani 1 1 d . . .
Br1 Br 0.77452(9) 0.36728(7) -0.87418(8) 0.0618(2) Uani 1 1 d . . .
Br2 Br 1.05389(12) 0.23810(7) -1.11365(7) 0.0681(3) Uani 1 1 d . . .
N1 N 1.0707(7) 0.2275(5) -0.8289(5) 0.0376(13) Uani 1 1 d . . .
C1 C 1.1653(10) 0.1720(7) -0.8513(7) 0.053(2) Uani 1 1 d . . .
H1A H 1.1996 0.1758 -0.9141 0.064 Uiso 1 1 calc R . .
C2 C 1.2147(9) 0.1096(7) -0.7872(6) 0.0470(18) Uani 1 1 d . . .
H2A H 1.2841 0.0733 -0.8049 0.056 Uiso 1 1 calc R . .
C3 C 1.1641(7) 0.0998(5) -0.6975(5) 0.0287(13) Uani 1 1 d . . .
C4 C 1.0662(8) 0.1574(6) -0.6735(6) 0.0367(15) Uani 1 1 d . . .
H4A H 1.0281 0.1532 -0.6123 0.044 Uiso 1 1 calc R . .
C5 C 1.0257(9) 0.2208(6) -0.7400(6) 0.0421(17) Uani 1 1 d . . .
H5A H 0.9618 0.2622 -0.7214 0.051 Uiso 1 1 calc R . .
C6 C 1.2134(7) 0.0263(5) -0.6327(5) 0.0268(13) Uani 1 1 d . . .
O1 O 1.3442(5) 0.0224(4) -0.6241(4) 0.0368(10) Uani 1 1 d . . .
N2 N 1.1053(5) -0.0349(4) -0.5895(4) 0.0241(10) Uani 1 1 d . . .
H2B H 1.0234 -0.0164 -0.5875 0.029 Uiso 1 1 calc R . .
C7 C 1.1203(7) -0.1278(5) -0.5474(5) 0.0267(13) Uani 1 1 d . . .
C8 C 0.9924(7) -0.2516(5) -0.6031(5) 0.0320(14) Uani 1 1 d . . .
H8A H 0.8984 -0.2692 -0.6641 0.038 Uiso 1 1 calc R . .
C9 C 1.0032(8) -0.3479(6) -0.5693(6) 0.0380(16) Uani 1 1 d . . .
H9A H 0.9167 -0.4313 -0.6071 0.046 Uiso 1 1 calc R . .
C10 C 1.1412(8) -0.3221(6) -0.4798(6) 0.0423(17) Uani 1 1 d . . .
H10A H 1.1504 -0.3883 -0.4577 0.051 Uiso 1 1 calc R . .
C11 C 1.2643(7) -0.2000(6) -0.4235(5) 0.0340(14) Uani 1 1 d . . .
H11A H 1.3576 -0.1829 -0.3621 0.041 Uiso 1 1 calc R . .
C12 C 1.2548(6) -0.1018(5) -0.4547(5) 0.0262(13) Uani 1 1 d . . .
N3 N 1.3832(5) 0.0217(4) -0.3920(4) 0.0275(11) Uani 1 1 d . . .
H3A H 1.4821 0.0359 -0.3920 0.033 Uiso 1 1 calc R . .
C13 C 1.3637(7) 0.1187(5) -0.3321(5) 0.0291(13) Uani 1 1 d . . .
O2 O 1.2309(5) 0.1107(4) -0.3279(4) 0.0392(11) Uani 1 1 d . . .
C14 C 1.5165(7) 0.2421(5) -0.2678(5) 0.0269(13) Uani 1 1 d . . .
C15 C 1.6601(8) 0.2695(6) -0.2868(6) 0.0421(17) Uani 1 1 d . . .
H15A H 1.6686 0.2089 -0.3440 0.051 Uiso 1 1 calc R . .
C16 C 1.7923(8) 0.3850(6) -0.2229(6) 0.0441(18) Uani 1 1 d . . .
H16A H 1.8921 0.4009 -0.2359 0.053 Uiso 1 1 calc R . .
C17 C 1.6503(9) 0.4487(6) -0.1245(6) 0.0499(19) Uani 1 1 d . . .
H17A H 1.6468 0.5115 -0.0662 0.060 Uiso 1 1 calc R . .
C18 C 1.5096(8) 0.3342(6) -0.1840(6) 0.0425(17) Uani 1 1 d . . .
H18A H 1.4121 0.3197 -0.1679 0.051 Uiso 1 1 calc R . .
N4 N 1.7886(6) 0.4749(5) -0.1444(4) 0.0344(12) Uani 1 1 d . . .
O50 O 1.623(3) 0.475(2) -0.540(2) 0.181(10) Uiso 0.50 1 d PD A -1
C51 C 1.582(3) 0.464(3) -0.445(2) 0.097(8) Uiso 0.50 1 d PD A -1
H51A H 1.6839 0.4992 -0.3780 0.116 Uiso 0.50 1 calc PR A -1
H51B H 1.5178 0.3742 -0.4591 0.116 Uiso 0.50 1 calc PR A -1
C52 C 1.488(5) 0.532(4) -0.422(3) 0.166(15) Uiso 0.50 1 d PD A -1
H52A H 1.5470 0.6029 -0.3473 0.199 Uiso 0.50 1 calc PR A -1
H52B H 1.3796 0.4756 -0.4242 0.199 Uiso 0.50 1 calc PR A -1
C53 C 1.468(4) 0.580(3) -0.517(3) 0.137(14) Uiso 0.50 1 d PD A -1
H53A H 1.5223 0.6740 -0.4862 0.165 Uiso 0.50 1 calc PR A -1
H53B H 1.3506 0.5501 -0.5604 0.165 Uiso 0.50 1 calc PR A -1
C54 C 1.547(3) 0.530(2) -0.5910(18) 0.082(6) Uiso 0.50 1 d PD A -1
H54A H 1.4635 0.4689 -0.6662 0.099 Uiso 0.50 1 calc PR A -1
H54B H 1.6276 0.6003 -0.6032 0.099 Uiso 0.50 1 calc PR A -1
O60 O 1.6674(15) 0.0279(12) -0.0224(11) 0.073(3) Uiso 0.50 1 d PD B -1
C61 C 1.513(3) 0.012(4) -0.078(3) 0.114(15) Uiso 0.50 1 d PD B -1
H61A H 1.4473 -0.0737 -0.1374 0.137 Uiso 0.50 1 calc PR B -1
H61B H 1.5201 0.0743 -0.1144 0.137 Uiso 0.50 1 calc PR B -1
C62 C 1.427(2) 0.0299(15) 0.0110(14) 0.055(4) Uiso 0.50 1 d PD B -1
H62A H 1.4511 0.1191 0.0477 0.066 Uiso 0.50 1 calc PR B -1
H62B H 1.3073 -0.0244 -0.0221 0.066 Uiso 0.50 1 calc PR B -1
C63 C 1.517(3) -0.015(2) 0.0907(19) 0.059(7) Uiso 0.50 1 d PD B -1
H63A H 1.5753 0.0505 0.1685 0.071 Uiso 0.50 1 calc PR B -1
H63B H 1.4386 -0.0927 0.0948 0.071 Uiso 0.50 1 calc PR B -1
C64 C 1.632(2) -0.0408(16) 0.0447(16) 0.065(5) Uiso 0.50 1 d PD B -1
H64A H 1.7342 -0.0173 0.1077 0.078 Uiso 0.50 1 calc PR B -1
H64B H 1.5851 -0.1320 -0.0011 0.078 Uiso 0.50 1 calc PR B -1

loop_
_atom_site_aniso_label
_atom_site_aniso_U_11
_atom_site_aniso_U_22
_atom_site_aniso_U_33
_atom_site_aniso_U_23
_atom_site_aniso_U_13
_atom_site_aniso_U_12
Hg1 0.0577(2) 0.03097(15) 0.03665(18) 0.01268(11) -0.00109(13) 0.01420(13)
Br1 0.0412(4) 0.0465(4) 0.0832(6) 0.0255(4) 0.0033(4) 0.0155(3)
Br2 0.1074(7) 0.0400(4) 0.0295(4) 0.0083(3) 0.0168(4) 0.0125(4)
N1 0.050(3) 0.035(3) 0.034(3) 0.018(2) 0.014(3) 0.022(3)
C1 0.084(6) 0.062(5) 0.052(5) 0.039(4) 0.044(4) 0.048(5)
C2 0.062(5) 0.061(5) 0.054(5) 0.036(4) 0.038(4) 0.045(4)
C3 0.025(3) 0.022(3) 0.036(4) 0.014(3) 0.007(3) 0.008(2)
C4 0.046(4) 0.042(4) 0.040(4) 0.023(3) 0.027(3) 0.025(3)
C5 0.051(4) 0.049(4) 0.048(5) 0.026(3) 0.026(4) 0.034(4)
C6 0.027(3) 0.028(3) 0.025(3) 0.005(2) 0.011(3) 0.013(3)
O1 0.027(2) 0.041(2) 0.054(3) 0.024(2) 0.020(2) 0.020(2)
N2 0.024(2) 0.027(2) 0.024(3) 0.009(2) 0.009(2) 0.013(2)
C7 0.028(3) 0.028(3) 0.030(3) 0.012(3) 0.015(3) 0.015(2)
C8 0.029(3) 0.029(3) 0.029(4) 0.007(3) 0.008(3) 0.009(3)
C9 0.036(4) 0.027(3) 0.048(4) 0.015(3) 0.015(3) 0.010(3)
C10 0.048(4) 0.034(3) 0.055(5) 0.026(3) 0.019(4) 0.023(3)
C11 0.032(3) 0.038(3) 0.032(4) 0.015(3) 0.006(3) 0.018(3)
C12 0.024(3) 0.030(3) 0.028(3) 0.008(2) 0.010(2) 0.018(2)
N3 0.024(2) 0.031(3) 0.025(3) 0.005(2) 0.006(2) 0.014(2)
C13 0.025(3) 0.032(3) 0.026(3) 0.007(3) 0.003(2) 0.014(3)
O2 0.023(2) 0.040(2) 0.046(3) 0.004(2) 0.009(2) 0.0172(19)
C14 0.025(3) 0.023(3) 0.027(3) 0.005(2) 0.000(2) 0.014(2)
C15 0.038(4) 0.031(3) 0.051(5) 0.003(3) 0.018(3) 0.015(3)
C16 0.033(3) 0.033(3) 0.054(5) 0.005(3) 0.012(3) 0.013(3)
C17 0.059(5) 0.032(3) 0.047(5) 0.000(3) 0.015(4) 0.020(3)
C18 0.039(4) 0.034(3) 0.045(4) 0.003(3) 0.015(3) 0.014(3)
N4 0.033(3) 0.034(3) 0.031(3) 0.011(2) 0.005(2) 0.014(2)

loop_
_atom_type_symbol
_atom_type_description
_atom_type_scat_dispersion_real
_atom_type_scat_dispersion_imag
_atom_type_scat_source
C C 0.0033 0.0016 'International Tables Vol C Tables 4.2.6.8 and 6.1.1.4'
H H 0.0000 0.0000 'International Tables Vol C Tables 4.2.6.8 and 6.1.1.4'
N N 0.0061 0.0033 'International Tables Vol C Tables 4.2.6.8 and 6.1.1.4'
O O 0.0106 0.0060 'International Tables Vol C Tables 4.2.6.8 and 6.1.1.4'
Br Br -0.2901 2.4595 'International Tables Vol C Tables 4.2.6.8 and 6.1.1.4'
Hg Hg -2.3894 9.2266 'International Tables Vol C Tables 4.2.6.8 and 6.1.1.4'

loop_
_geom_angle_atom_site_label_1
_geom_angle_atom_site_label_2
_geom_angle_atom_site_label_3
_geom_angle
_geom_angle_site_symmetry_1
_geom_angle_site_symmetry_3
N1 Hg1 N4 92.37(17) . 2_864
N1 Hg1 Br2 97.59(13) . .
N4 Hg1 Br2 97.64(13) 2_864 .
N1 Hg1 Br1 99.84(13) . .
N4 Hg1 Br1 99.38(12) 2_864 .
Br2 Hg1 Br1 155.01(3) . .
C5 N1 C1 117.1(6) . .
C5 N1 Hg1 122.1(4) . .
C1 N1 Hg1 120.6(5) . .
N1 C1 C2 122.7(7) . .
C3 C2 C1 120.1(6) . .
C2 C3 C4 117.5(6) . .
C2 C3 C6 118.8(5) . .
C4 C3 C6 123.6(6) . .
C5 C4 C3 118.8(6) . .
N1 C5 C4 123.8(6) . .
O1 C6 N2 124.4(5) . .
O1 C6 C3 119.3(5) . .
N2 C6 C3 116.2(5) . .
C6 N2 C7 121.8(5) . .
C12 C7 C8 119.5(5) . .
C12 C7 N2 123.1(5) . .
C8 C7 N2 117.5(5) . .
C9 C8 C7 120.2(6) . .
C8 C9 C10 119.9(6) . .
C11 C10 C9 119.7(6) . .
C10 C11 C12 121.4(6) . .
C11 C12 C7 119.2(5) . .
C11 C12 N3 118.7(5) . .
C7 C12 N3 122.1(5) . .
C13 N3 C12 124.1(5) . .
O2 C13 N3 123.7(5) . .
O2 C13 C14 120.2(5) . .
N3 C13 C14 116.1(5) . .
C15 C14 C18 118.0(5) . .
C15 C14 C13 124.5(5) . .
C18 C14 C13 117.5(5) . .
C14 C15 C16 119.7(6) . .
N4 C16 C15 123.7(6) . .
N4 C17 C18 123.7(6) . .
C14 C18 C17 117.8(6) . .
C16 N4 C17 117.0(6) . .
C16 N4 Hg1 119.8(4) . 2_864
C17 N4 Hg1 123.2(4) . 2_864
C54 O50 C51 111.1(18) . .
O50 C51 C52 110.3(18) . .
C51 C52 C53 103.5(17) . .
C52 C53 C54 106.0(16) . .
O50 C54 C53 108.3(18) . .
C64 O60 C61 100(2) . .
O60 C61 C62 109(2) . .
C63 C62 C61 95.7(15) . .
C64 C63 C62 106.8(15) . .
O60 C64 C63 109.0(15) . .

loop_
_geom_bond_atom_site_label_1
_geom_bond_atom_site_label_2
_geom_bond_distance
_geom_bond_site_symmetry_2
Hg1 N1 2.445(5) .
Hg1 N4 2.453(5) 2_864
Hg1 Br2 2.4743(9) .
Hg1 Br1 2.4800(9) .
N1 C5 1.330(9) .
N1 C1 1.339(8) .
C1 C2 1.374(10) .
C2 C3 1.374(9) .
C3 C4 1.390(8) .
C3 C6 1.494(8) .
C4 C5 1.375(9) .
C6 O1 1.226(6) .
C6 N2 1.353(7) .
N2 C7 1.416(7) .
C7 C12 1.396(8) .
C7 C8 1.408(8) .
C8 C9 1.384(8) .
C9 C10 1.394(9) .
C10 C11 1.380(9) .
C11 C12 1.387(8) .
C12 N3 1.414(7) .
N3 C13 1.345(7) .
C13 O2 1.229(7) .
C13 C14 1.506(7) .
C14 C15 1.363(9) .
C14 C18 1.389(8) .
C15 C16 1.371(8) .
C16 N4 1.316(8) .
C17 N4 1.323(9) .
C17 C18 1.393(9) .
N4 Hg1 2.453(5) 2_864
O50 C54 1.33(2) .
O50 C51 1.39(2) .
C51 C52 1.45(2) .
C52 C53 1.49(2) .
C53 C54 1.49(2) .
O60 C64 1.371(18) .
O60 C61 1.38(2) .
C61 C62 1.56(2) .
C62 C63 1.52(2) .
C63 C64 1.44(2) .

loop_
_geom_hbond_atom_site_label_D
_geom_hbond_atom_site_label_H
_geom_hbond_atom_site_label_A
_geom_hbond_distance_DH
_geom_hbond_distance_HA
_geom_hbond_distance_DA
_geom_hbond_angle_DHA
_geom_hbond_site_symmetry_A
N2 H2B O2 0.88 2.09 2.786(6) 135.2 2_754
N3 H3A O1 0.88 1.99 2.772(6) 147.0 2_854
